data_1100229
loop_
_publ_author_name
'Bach, Thorsten'
'Bergmann, Hermann'
'Brummerhop, Harm'
'Lewis, Warren'
'Harms, Klaus'

_publ_section_title
;
 The [2+2]-Photocycloaddition of Aromatic Aldehydes and Ketones to
 3,4-Dihydro-2-pyridones: Regioselectivity, Diastereoselectivity,
 and Reductive Ring Opening of the Product Oxetanes
;
_journal_coden_ASTM CEUJED
_journal_issue 20
_journal_name_full 'Chemistry - A European Journal'
_journal_page_first 4512
_journal_page_last 4521
_journal_paper_doi 10.1002/1521-3765(20011015)7:20<4512::aid-chem4512>3.0.co;2-h
_journal_volume 7
_journal_year 2001
_chemical_formula_moiety 'C18 H17 N1 O2,C1 H1 Cl3'
_chemical_formula_sum 'C19 H18 Cl3 N O2'
_chemical_melting_point 443.15
_chemical_name_systematic
;
(1RS,6SR)-8,8-diphenyl-7-oxa-2-azabicyclo[4.2.0]octan-3-one chloroform solvate
;
_space_group_IT_number 2
_symmetry_cell_setting triclinic
_symmetry_Int_Tables_number 2
_symmetry_space_group_name_Hall '-P 1'
_symmetry_space_group_name_H-M 'P -1'
_cell_angle_alpha 89.963(16)
_cell_angle_beta 80.265(16)
_cell_angle_gamma 76.440(17)
_cell_formula_units_Z 4
_cell_length_a 7.6990(11)
_cell_length_b 13.7214(19)
_cell_length_c 18.8308(14)
_cell_volume 1904.427
_diffrn_ambient_temperature 193
_exptl_crystal_colour colorless.
_exptl_crystal_density_diffrn 1.391
_exptl_crystal_description prism
_refine_ls_R_factor_gt 5.79
_refine_ls_wR_factor_gt 5.79
_cod_original_formula_sum 'C19 H18 Cl3 N1 O2'
_cod_database_code 1100229

loop_
_symmetry_equiv_pos_site_id
_symmetry_equiv_pos_as_xyz
1 x,y,z
2 -x,-y,-z

loop_
_atom_site_label
_atom_site_type_symbol
_atom_site_fract_x
_atom_site_fract_y
_atom_site_fract_z
N1 N 0.9005(10) 0.1317(5) -0.0097(4)
H1 H 0.986(9) 0.075(5) -0.033(3)
O1 O 0.8227(7) 0.0387(3) 0.0846(2)
C1 C 0.8195(8) 0.1228(5) 0.0593(3)
C2 C 0.7231(13) 0.2189(6) 0.1011(5)
H2 H 0.80580 0.23850 0.13030
H3 H 0.61700 0.20730 0.13470
C3 C 0.6591(10) 0.3045(6) 0.0539(4)
H4 H 0.60960 0.36700 0.08420
H5 H 0.56030 0.29050 0.03110
C4 C 0.8121(9) 0.3194(5) -0.0043(4)
H6 H 0.76470 0.36290 -0.04280
O2 O 0.9527(6) 0.3550(3) 0.0232(3)
C5 C 1.0897(9) 0.2629(5) -0.0057(4)
C6 C 0.9439(9) 0.2245(5) -0.0360(4)
H7 H 0.96550 0.22390 -0.08990
C7 C 1.1730(9) 0.2064(5) 0.0538(3)
C8 C 1.1638(9) 0.2536(6) 0.1190(4)
H8 H 1.10170 0.32230 0.12690
C9 C 1.2448(11) 0.2021(8) 0.1748(4)
H9 H 1.24100 0.23620 0.21920
C10 C 1.3285(12) 0.1028(7) 0.1637(4)
H10 H 1.37880 0.06670 0.20150
C11 C 1.3413(11) 0.0536(6) 0.0980(4)
H11 H 1.40360 -0.01500 0.09030
C12 C 1.2626(10) 0.1051(5) 0.0435(4)
H12 H 1.26990 0.07110 -0.00130
C13 C 1.2388(9) 0.2852(5) -0.0635(4)
C14 C 1.3350(11) 0.2121(6) -0.1139(4)
H13 H 1.30330 0.14930 -0.11490
C15 C 1.4789(10) 0.2294(6) -0.1636(4)
H14 H 1.54780 0.17720 -0.19720
C16 C 1.523(1) 0.3213(6) -0.1648(4)
H15 H 1.62150 0.33230 -0.19910
C17 C 1.4234(11) 0.3970(6) -0.1160(4)
H16 H 1.45140 0.46090 -0.11780
C18 C 1.2804(11) 0.3805(6) -0.0636(4)
H17 H 1.21360 0.43200 -0.02910
N2 N 1.5839(9) 0.4836(5) 0.4058(3)
H18 H 1.493(13) 0.534(7) 0.450(5)
O3 O 1.6951(7) 0.3856(4) 0.4924(2)
C19 C 1.6891(9) 0.3987(5) 0.4277(4)
C20 C 1.7993(10) 0.3227(6) 0.3693(4)
H19 H 1.91260 0.28720 0.38540
H20 H 1.72960 0.27240 0.36230
C21 C 1.8473(9) 0.3691(6) 0.2981(4)
H21 H 1.93620 0.40940 0.30270
H22 H 1.90570 0.31490 0.26100
C22 C 1.6852(10) 0.4348(6) 0.2735(4)
H23 H 1.72210 0.47790 0.23360
O4 O 1.5570(6) 0.3803(3) 0.2545(2)
C23 C 1.4105(9) 0.4334(5) 0.3105(3)
C24 C 1.5421(9) 0.4967(5) 0.3334(3)
H24 H 1.50560 0.56900 0.32190
C25 C 1.3416(10) 0.3629(6) 0.3632(4)
C26 C 1.2417(11) 0.3945(7) 0.4295(4)
H25 H 1.21540 0.46340 0.44420
C27 C 1.1782(14) 0.3270(9) 0.4756(5)
H26 H 1.10680 0.35030 0.52130
C28 C 1.2169(12) 0.2269(8) 0.4562(6)
H27 H 1.17230 0.18150 0.48840
C29 C 1.3194(12) 0.1926(6) 0.3908(5)
H28 H 1.34730 0.12320 0.37730
C30 C 1.3833(10) 0.2603(6) 0.3435(4)
H29 H 1.45520 0.23670 0.29800
C31 C 1.2588(9) 0.4992(5) 0.2783(3)
C32 C 1.1446(12) 0.5815(7) 0.3173(4)
H30 H 1.16390 0.59840 0.36370
C33 C 1.0001(10) 0.6401(6) 0.2884(4)
H31 H 0.92130 0.69630 0.31560
C34 C 0.9717(10) 0.6167(6) 0.2210(4)
H32 H 0.87340 0.65650 0.20170
C35 C 1.0863(11) 0.5355(6) 0.1817(4)
H33 H 1.06760 0.51990 0.13480
C36 C 1.2290(13) 0.4760(7) 0.2095(4)
H34 H 1.30650 0.41950 0.18200
C37 C 0.8566(16) -0.0080(7) 0.2412(5)
H35 H 0.81240 0.02120 0.19700
Cl1 Cl 1.0505(4) -0.10416(19) 0.21450(14)
Cl2 Cl 0.9007(6) 0.0860(2) 0.2904(2)
Cl3 Cl 0.6875(5) -0.0579(3) 0.2913(2)
C38 C 1.293(2) -0.1769(9) 0.4434(6)
H36 H 1.25920 -0.23050 0.47500
Cl4 Cl 1.1301(9) -0.1362(5) 0.3936(3)
Cl5 Cl 1.3185(9) -0.0836(4) 0.4961(3)
Cl6 Cl 1.4921(8) -0.2293(3) 0.3831(3)

loop_
_atom_type_symbol
_atom_type_radius_bond
C 0.68
H 0.23
Cl 0.99
N 0.68
O 0.68
